data_7126556
loop_
_publ_author_name
'Salsi, Federico'
'Neville, Michael'
'Drance, Myles'
'Hagenbach, Adelheid'
'Chan, Chinglin'
'Figueroa, Joshua S.'
'Abram, Ulrich'

_publ_section_title
;
 A closed-shell monomeric rhenium(1-) anion provided by m-terphenyl
 isocyanide ligation.
;
_journal_issue 51
_journal_name_full 'Chemical communications (Cambridge, England)'
_journal_page_first 7009
_journal_page_last 7012
_journal_paper_doi 10.1039/d0cc03043k
_journal_volume 56
_journal_year 2020
_chemical_formula_moiety 'C65 H74 Br N2 O3 Re'
_chemical_formula_sum 'C65 H74 Br N2 O3 Re'
_chemical_formula_weight 1197.37
_space_group_crystal_system monoclinic
_space_group_IT_number 15
_space_group_name_Hall '-C 2yc'
_space_group_name_H-M_alt 'C 1 2/c 1'
_atom_sites_solution_hydrogens geom
_atom_sites_solution_primary direct
_atom_sites_solution_secondary fmap
_audit_creation_date 2020-03-22
_audit_creation_method
;
Olex2 1.2
(compiled May 18 2018 14:05:52 for OlexSys, GUI svn.r5506)
;
_audit_update_record
;
2020-03-22 deposited with the CCDC.	2020-05-08 downloaded from the CCDC.
;
_cell_angle_alpha 90
_cell_angle_beta 108.410(5)
_cell_angle_gamma 90
_cell_formula_units_Z 8
_cell_length_a 24.0967(19)
_cell_length_b 24.0107(19)
_cell_length_c 21.223(3)
_cell_measurement_reflns_used 9299
_cell_measurement_temperature 100(2)
_cell_measurement_theta_max 27.10
_cell_measurement_theta_min 2.68
_cell_volume 11651(2)
_computing_cell_refinement SAINT
_computing_data_collection APEX
_computing_data_reduction SAINT
_computing_molecular_graphics 'Olex2 (Dolomanov et al., 2009)'
_computing_publication_material 'Olex2 (Dolomanov et al., 2009)'
_computing_structure_refinement 'ShelXL (Sheldrick, 2015)'
_computing_structure_solution 'SHELXT 2014/5 (Sheldrick, 2014)'
_diffrn_ambient_temperature 100.0
_diffrn_measured_fraction_theta_full 0.998
_diffrn_measured_fraction_theta_max 0.995
_diffrn_measurement_device_type 'Bruker APEX-II CCD'
_diffrn_measurement_method '\f and \w scans'
_diffrn_radiation_type MoK\a
_diffrn_radiation_wavelength 0.71073
_diffrn_reflns_av_R_equivalents 0.0438
_diffrn_reflns_av_unetI/netI 0.0178
_diffrn_reflns_Laue_measured_fraction_full 0.998
_diffrn_reflns_Laue_measured_fraction_max 0.995
_diffrn_reflns_limit_h_max 30
_diffrn_reflns_limit_h_min -30
_diffrn_reflns_limit_k_max 28
_diffrn_reflns_limit_k_min -30
_diffrn_reflns_limit_l_max 27
_diffrn_reflns_limit_l_min -27
_diffrn_reflns_number 148297
_diffrn_reflns_point_group_measured_fraction_full 0.998
_diffrn_reflns_point_group_measured_fraction_max 0.995
_diffrn_reflns_theta_full 25.242
_diffrn_reflns_theta_max 27.119
_diffrn_reflns_theta_min 2.113
_diffrn_standards_number 0
_exptl_absorpt_coefficient_mu 2.817
_exptl_absorpt_correction_T_max 0.7455
_exptl_absorpt_correction_T_min 0.6575
_exptl_absorpt_correction_type empirical
_exptl_absorpt_process_details
;
SADABS-2016/2 (Bruker,2016) was used for absorption correction.
wR2(int) was 0.0659 before and 0.0497 after correction.
The Ratio of minimum to maximum transmission is 0.8820.
The \l/2 correction factor is Not present.
;
_exptl_crystal_colour yellow
_exptl_crystal_density_diffrn 1.365
_exptl_crystal_description plate
_exptl_crystal_F_000 4896
_exptl_crystal_size_max 0.2
_exptl_crystal_size_mid 0.2
_exptl_crystal_size_min 0.08
_refine_diff_density_max 0.936
_refine_diff_density_min -1.156
_refine_diff_density_rms 0.073
_refine_ls_extinction_method none
_refine_ls_goodness_of_fit_ref 1.148
_refine_ls_hydrogen_treatment constr
_refine_ls_matrix_type full
_refine_ls_number_parameters 703
_refine_ls_number_reflns 12809
_refine_ls_number_restraints 0
_refine_ls_restrained_S_all 1.148
_refine_ls_R_factor_all 0.0385
_refine_ls_R_factor_gt 0.0268
_refine_ls_shift/su_max 0.003
_refine_ls_shift/su_mean 0.000
_refine_ls_structure_factor_coef Fsqd
_refine_ls_weighting_details 'w=1/[\s^2^(Fo^2^)+47.9648P] where P=(Fo^2^+2Fc^2^)/3'
_refine_ls_weighting_scheme calc
_refine_ls_wR_factor_gt 0.0520
_refine_ls_wR_factor_ref 0.0566
_reflns_Friedel_coverage 0.000
_reflns_number_gt 10384
_reflns_number_total 12809
_reflns_threshold_expression 'I > 2\s(I)'
_cod_data_source_file d0cc03043k2.cif
_cod_data_source_block uarecobrdipp
_cod_depositor_comments 'Adding full bibliography for 7126554--7126556.cif.'
_cod_original_cell_volume 11650.9(19)
_cod_database_code 7126556
_shelx_shelxl_version_number 2018/3
_shelx_space_group_comment
;
The symmetry employed for this shelxl refinement is uniquely defined
by the following loop, which should always be used as a source of
symmetry information in preference to the above space-group names.
They are only intended as comments.
;
_olex2_refinement_description
;
1. Fixed Uiso
 At 1.2 times of:
  All C(H) groups
 At 1.5 times of:
  All C(H,H,H) groups
2. Uiso/Uaniso restraints and constraints
Uanis(Br2) = Uanis(Br2A)
Uanis(C20A) = Uanis(C20)
3. Others
 Fixed Sof: Br2A(0.25) Br1A(0.25) Br1(0.25) Br2(0.25) O10(0.75) O20(0.75)
 O10A(0.75) O20A(0.75) C10A(0.75) C20A(0.75) C20(0.75) C10(0.75)
4.a Ternary CH refined with riding coordinates:
 C34(H34), C64(H64), C55(H55), C17(H17), C67(H67), C52(H52), C37(H37), C21(H21)
4.b Aromatic/amide H refined with riding coordinates:
 C26(H26), C44(H44), C6(H6), C32(H32), C30(H30), C50(H50), C42(H42), C27(H27),
 C43(H43), C48(H48), C31(H31), C7(H7), C60(H60), C62(H62), C49(H49), C13(H13),
 C14(H14), C15(H15), C61(H61)
4.c Idealised Me refined as rotating group:
 C35(H35A,H35B,H35C), C36(H36A,H36B,H36C), C39(H39A,H39B,H39C), C38(H38A,H38B,
 H38C), C23(H23A,H23B,H23C), C57(H57A,H57B,H57C), C66(H66A,H66B,H66C), C56(H56A,
 H56B,H56C), C22(H22A,H22B,H22C), C19(H19A,H19B,H19C), C69(H69A,H69B,H69C),
 C53(H53A,H53B,H53C), C68(H68A,H68B,H68C), C65(H65A,H65B,H65C), C18(H18A,H18B,
 H18C), C54(H54A,H54B,H54C)
;
_olex2_submission_special_instructions 'No special instructions were received'

loop_
_space_group_symop_operation_xyz
'x, y, z'
'-x, y, -z+1/2'
'x+1/2, y+1/2, z'
'-x+1/2, y+1/2, -z+1/2'
'-x, -y, -z'
'x, -y, z-1/2'
'-x+1/2, -y+1/2, -z'
'x+1/2, -y+1/2, z-1/2'

loop_
_atom_site_label
_atom_site_type_symbol
_atom_site_fract_x
_atom_site_fract_y
_atom_site_fract_z
_atom_site_U_iso_or_equiv
_atom_site_adp_type
_atom_site_occupancy
_atom_site_site_symmetry_order
_atom_site_calc_flag
_atom_site_refinement_flags_posn
_atom_site_refinement_flags_adp
_atom_site_refinement_flags_occupancy
_atom_site_disorder_assembly
_atom_site_disorder_group
Re2 Re 1.000000 0.56454(2) 0.750000 0.01991(4) Uani 1 2 d S T P . .
Re1 Re 0.500000 0.56162(2) 0.750000 0.02078(4) Uani 1 2 d S T P . .
Br2A Br 0.97638(17) 0.49643(15) 0.65913(15) 0.0224(3) Uani 0.25 1 d . . . A 1
Br1A Br 0.53938(17) 0.56189(18) 0.65712(14) 0.0170(5) Uani 0.25 1 d . . . B 1
Br1 Br 0.40536(12) 0.56084(16) 0.65752(13) 0.0215(5) Uani 0.25 1 d . . . B 2
Br2 Br 1.02333(8) 0.62962(8) 0.84721(9) 0.0224(3) Uani 0.25 1 d . . . A 2
N2 N 0.500000 0.42807(12) 0.750000 0.0155(6) Uani 1 2 d S T P . .
N3 N 0.86562(9) 0.56592(9) 0.74435(10) 0.0157(4) Uani 1 1 d . . . . .
N1 N 0.500000 0.69525(12) 0.750000 0.0174(6) Uani 1 2 d S T P . .
C3 C 0.91425(11) 0.56515(11) 0.74643(12) 0.0160(5) Uani 1 1 d . . . . .
C1 C 0.500000 0.64748(15) 0.750000 0.0175(7) Uani 1 2 d S T P B .
C24 C 0.500000 0.36956(14) 0.750000 0.0145(7) Uani 1 2 d S T P B .
C28 C 0.50712(11) 0.37351(10) 0.63401(12) 0.0158(5) Uani 1 1 d . . . . .
C58 C 0.78107(11) 0.60085(11) 0.62453(13) 0.0167(5) Uani 1 1 d . . . . .
C2 C 0.500000 0.47627(15) 0.750000 0.0162(7) Uani 1 2 d S T P B .
C11 C 0.56042(12) 0.74968(10) 0.87103(13) 0.0184(5) Uani 1 1 d . . . . .
C25 C 0.50331(11) 0.34195(11) 0.69335(12) 0.0157(5) Uani 1 1 d . . . . .
C45 C 0.76459(11) 0.58602(10) 0.68461(13) 0.0158(5) Uani 1 1 d . . . . .
C26 C 0.50323(12) 0.28396(11) 0.69418(13) 0.0197(5) Uani 1 1 d . . . . .
H26 H 0.505383 0.263890 0.656449 0.024 Uiso 1 1 calc R . . . .
C46 C 0.84068(11) 0.53183(11) 0.86143(13) 0.0178(5) Uani 1 1 d . . . . .
C40 C 0.80727(10) 0.56824(10) 0.74350(13) 0.0152(5) Uani 1 1 d . . . . .
C12 C 0.61889(12) 0.73345(11) 0.88354(14) 0.0218(6) Uani 1 1 d . . . . .
C59 C 0.79551(11) 0.65635(11) 0.61476(14) 0.0200(5) Uani 1 1 d . . . . .
C44 C 0.70709(11) 0.58892(11) 0.68544(13) 0.0182(5) Uani 1 1 d . . . . .
H44 H 0.677039 0.601009 0.646944 0.022 Uiso 1 1 calc R . . . .
C6 C 0.52924(12) 0.83966(11) 0.80798(14) 0.0206(6) Uani 1 1 d . . . . .
H6 H 0.549054 0.859879 0.847102 0.025 Uiso 1 1 calc R . . . .
C32 C 0.56488(12) 0.42200(11) 0.57719(14) 0.0214(6) Uani 1 1 d . . . . .
H32 H 0.601524 0.435641 0.575928 0.026 Uiso 1 1 calc R . . . .
C4 C 0.500000 0.75393(14) 0.750000 0.0163(7) Uani 1 2 d S T P B .
C51 C 0.85822(11) 0.47568(11) 0.86488(13) 0.0185(5) Uani 1 1 d . . . . .
C30 C 0.46118(13) 0.41210(11) 0.52515(14) 0.0233(6) Uani 1 1 d . . . . .
H30 H 0.427317 0.419056 0.488290 0.028 Uiso 1 1 calc R . . . .
C63 C 0.78312(12) 0.55856(12) 0.57897(13) 0.0218(5) Uani 1 1 d . . . . .
C47 C 0.86529(12) 0.56903(12) 0.91440(13) 0.0224(6) Uani 1 1 d . . . . .
C50 C 0.90082(12) 0.45728(13) 0.92285(14) 0.0244(6) Uani 1 1 d . . . . .
H50 H 0.913509 0.419625 0.926055 0.029 Uiso 1 1 calc R . . . .
C42 C 0.73589(11) 0.55588(11) 0.79856(13) 0.0191(5) Uani 1 1 d . . . . .
H42 H 0.725406 0.545542 0.836510 0.023 Uiso 1 1 calc R . . . .
C33 C 0.56176(12) 0.39291(10) 0.63319(13) 0.0180(5) Uani 1 1 d . . . . .
C27 C 0.500000 0.25509(15) 0.750000 0.0207(8) Uani 1 2 d S T P . .
H27 H 0.499998 0.215528 0.750000 0.025 Uiso 1 2 calc RS T P . .
C41 C 0.79437(11) 0.55229(10) 0.80050(12) 0.0156(5) Uani 1 1 d . . . . .
C16 C 0.52931(13) 0.73529(12) 0.91519(14) 0.0241(6) Uani 1 1 d . . . . .
C43 C 0.69326(11) 0.57425(11) 0.74217(14) 0.0194(5) Uani 1 1 d . . . . .
H43 H 0.653895 0.576928 0.742074 0.023 Uiso 1 1 calc R . . . .
C48 C 0.90743(13) 0.54820(13) 0.97111(14) 0.0283(7) Uani 1 1 d . . . . .
H48 H 0.924566 0.572436 1.007436 0.034 Uiso 1 1 calc R . . . .
C34 C 0.39620(12) 0.36345(13) 0.58220(14) 0.0255(6) Uani 1 1 d . . . . .
H34 H 0.403170 0.331045 0.613337 0.031 Uiso 1 1 calc R . . . .
C31 C 0.51509(13) 0.43106(11) 0.52369(13) 0.0243(6) Uani 1 1 d . . . . .
H31 H 0.517875 0.450394 0.485752 0.029 Uiso 1 1 calc R . . . .
C29 C 0.45577(12) 0.38294(11) 0.57985(13) 0.0197(5) Uani 1 1 d . . . . .
C7 C 0.500000 0.86840(16) 0.750000 0.0229(8) Uani 1 2 d S T P . .
H7 H 0.500001 0.907967 0.750000 0.027 Uiso 1 2 calc RS T P . .
C5 C 0.52980(12) 0.78169(10) 0.80937(13) 0.0178(5) Uani 1 1 d . . . . .
C60 C 0.81257(13) 0.66850(13) 0.55922(14) 0.0260(6) Uani 1 1 d . . . . .
H60 H 0.822351 0.705709 0.551740 0.031 Uiso 1 1 calc R . . . .
C62 C 0.80055(13) 0.57310(13) 0.52440(14) 0.0288(6) Uani 1 1 d . . . . .
H62 H 0.802184 0.545248 0.493235 0.035 Uiso 1 1 calc R . . . .
C35 C 0.35522(14) 0.34379(16) 0.51560(17) 0.0385(8) Uani 1 1 d . . . . .
H35A H 0.345749 0.375130 0.484434 0.058 Uiso 1 1 calc GR . . . .
H35B H 0.319186 0.329227 0.521494 0.058 Uiso 1 1 calc GR . . . .
H35C H 0.374319 0.314353 0.497959 0.058 Uiso 1 1 calc GR . . . .
C64 C 0.79368(13) 0.70242(12) 0.66307(15) 0.0270(6) Uani 1 1 d . . . . .
H64 H 0.777916 0.686255 0.697379 0.032 Uiso 1 1 calc R . . . .
C49 C 0.92458(13) 0.49307(14) 0.97529(14) 0.0281(6) Uani 1 1 d . . . . .
H49 H 0.952902 0.479718 1.014511 0.034 Uiso 1 1 calc R . . . .
C55 C 0.83266(12) 0.43461(12) 0.80835(13) 0.0218(5) Uani 1 1 d . . . . .
H55 H 0.802419 0.454614 0.772084 0.026 Uiso 1 1 calc R . . . .
C13 C 0.64535(13) 0.70105(12) 0.93964(15) 0.0283(6) Uani 1 1 d . . . . .
H13 H 0.684795 0.689447 0.948722 0.034 Uiso 1 1 calc R . . . .
C14 C 0.61473(15) 0.68566(14) 0.98217(15) 0.0336(7) Uani 1 1 d . . . . .
H14 H 0.633118 0.663193 1.019829 0.040 Uiso 1 1 calc R . . . .
C17 C 0.65385(13) 0.75014(12) 0.83819(16) 0.0266(6) Uani 1 1 d . . . . .
H17 H 0.627272 0.771915 0.800486 0.032 Uiso 1 1 calc R . . . .
C15 C 0.55755(14) 0.70279(13) 0.97015(16) 0.0311(7) Uani 1 1 d . . . . .
H15 H 0.537204 0.692171 0.999990 0.037 Uiso 1 1 calc R . . . .
C61 C 0.81544(14) 0.62720(14) 0.51490(15) 0.0303(7) Uani 1 1 d . . . . .
H61 H 0.827731 0.636137 0.477766 0.036 Uiso 1 1 calc R . . . .
C67 C 0.76782(14) 0.49824(12) 0.58881(15) 0.0294(7) Uani 1 1 d . . . . .
H67 H 0.755667 0.496982 0.629696 0.035 Uiso 1 1 calc R . . . .
C52 C 0.84795(14) 0.63032(13) 0.90969(15) 0.0300(7) Uani 1 1 d . . . . .
H52 H 0.809943 0.633723 0.873072 0.036 Uiso 1 1 calc R . . . .
C37 C 0.61762(11) 0.38312(11) 0.69083(13) 0.0196(5) Uani 1 1 d . . . . .
H37 H 0.606408 0.364480 0.727169 0.024 Uiso 1 1 calc R . . . .
C21 C 0.46597(14) 0.75315(13) 0.90227(16) 0.0314(7) Uani 1 1 d . . . . .
H21 H 0.456523 0.781518 0.865923 0.038 Uiso 1 1 calc R . . . .
C36 C 0.36632(15) 0.40879(17) 0.61043(18) 0.0442(9) Uani 1 1 d . . . . .
H36A H 0.391086 0.418488 0.655365 0.066 Uiso 1 1 calc GR . . . .
H36B H 0.328477 0.395094 0.612029 0.066 Uiso 1 1 calc GR . . . .
H36C H 0.360237 0.441863 0.581997 0.066 Uiso 1 1 calc GR . . . .
C39 C 0.64837(12) 0.43777(13) 0.71859(15) 0.0276(6) Uani 1 1 d . . . . .
H39A H 0.659535 0.457221 0.683824 0.041 Uiso 1 1 calc GR . . . .
H39B H 0.683468 0.429763 0.756093 0.041 Uiso 1 1 calc GR . . . .
H39C H 0.621810 0.461308 0.733644 0.041 Uiso 1 1 calc GR . . . .
C38 C 0.65921(13) 0.34406(13) 0.67059(15) 0.0302(7) Uani 1 1 d . . . . .
H38A H 0.638328 0.309955 0.651373 0.045 Uiso 1 1 calc GR . . . .
H38B H 0.692317 0.334625 0.709773 0.045 Uiso 1 1 calc GR . . . .
H38C H 0.673624 0.362576 0.637646 0.045 Uiso 1 1 calc GR . . . .
C23 C 0.42435(15) 0.70390(16) 0.87802(17) 0.0398(8) Uani 1 1 d . . . . .
H23A H 0.430069 0.688129 0.837930 0.060 Uiso 1 1 calc GR . . . .
H23B H 0.383841 0.716680 0.867856 0.060 Uiso 1 1 calc GR . . . .
H23C H 0.432477 0.675346 0.912752 0.060 Uiso 1 1 calc GR . . . .
C57 C 0.87946(14) 0.41297(13) 0.78005(17) 0.0334(7) Uani 1 1 d . . . . .
H57A H 0.897150 0.444362 0.763863 0.050 Uiso 1 1 calc GR . . . .
H57B H 0.861576 0.387382 0.743254 0.050 Uiso 1 1 calc GR . . . .
H57C H 0.909695 0.393271 0.814861 0.050 Uiso 1 1 calc GR . . . .
C66 C 0.85533(15) 0.72457(14) 0.69867(18) 0.0386(8) Uani 1 1 d . . . . .
H66A H 0.880431 0.693849 0.721561 0.058 Uiso 1 1 calc GR . . . .
H66B H 0.853393 0.752920 0.731132 0.058 Uiso 1 1 calc GR . . . .
H66C H 0.871575 0.741105 0.666073 0.058 Uiso 1 1 calc GR . . . .
C56 C 0.80300(14) 0.38516(13) 0.83035(16) 0.0321(7) Uani 1 1 d . . . . .
H56A H 0.832204 0.364042 0.864724 0.048 Uiso 1 1 calc GR . . . .
H56B H 0.785124 0.360935 0.792155 0.048 Uiso 1 1 calc GR . . . .
H56C H 0.772710 0.398894 0.848224 0.048 Uiso 1 1 calc GR . . . .
C22 C 0.45591(17) 0.78034(16) 0.9631(2) 0.0486(10) Uani 1 1 d . . . . .
H22A H 0.465375 0.753630 0.999882 0.073 Uiso 1 1 calc GR . . . .
H22B H 0.414859 0.791593 0.952109 0.073 Uiso 1 1 calc GR . . . .
H22C H 0.481078 0.813186 0.976188 0.073 Uiso 1 1 calc GR . . . .
C19 C 0.67519(16) 0.69968(14) 0.80879(18) 0.0397(8) Uani 1 1 d . . . . .
H19A H 0.700629 0.676936 0.844732 0.060 Uiso 1 1 calc GR . . . .
H19B H 0.697125 0.712220 0.779615 0.060 Uiso 1 1 calc GR . . . .
H19C H 0.641528 0.677442 0.783143 0.060 Uiso 1 1 calc GR . . . .
C69 C 0.82012(19) 0.46041(16) 0.6005(2) 0.0593(12) Uani 1 1 d . . . . .
H69A H 0.831732 0.458840 0.560262 0.089 Uiso 1 1 calc GR . . . .
H69B H 0.809944 0.422926 0.611475 0.089 Uiso 1 1 calc GR . . . .
H69C H 0.852642 0.474901 0.637389 0.089 Uiso 1 1 calc GR . . . .
C53 C 0.8383(2) 0.65316(17) 0.9722(2) 0.0593(12) Uani 1 1 d . . . . .
H53A H 0.808836 0.630620 0.983304 0.089 Uiso 1 1 calc GR . . . .
H53B H 0.824825 0.691813 0.964615 0.089 Uiso 1 1 calc GR . . . .
H53C H 0.875192 0.651771 1.008938 0.089 Uiso 1 1 calc GR . . . .
C68 C 0.7168(2) 0.47653(19) 0.5316(2) 0.0731(15) Uani 1 1 d . . . . .
H68A H 0.682023 0.499287 0.527436 0.110 Uiso 1 1 calc GR . . . .
H68B H 0.708746 0.437752 0.540274 0.110 Uiso 1 1 calc GR . . . .
H68C H 0.726640 0.478561 0.490275 0.110 Uiso 1 1 calc GR . . . .
C65 C 0.75310(16) 0.74994(15) 0.62839(19) 0.0426(9) Uani 1 1 d . . . . .
H65A H 0.768416 0.767361 0.595525 0.064 Uiso 1 1 calc GR . . . .
H65B H 0.751016 0.777743 0.661373 0.064 Uiso 1 1 calc GR . . . .
H65C H 0.713906 0.735116 0.606091 0.064 Uiso 1 1 calc GR . . . .
C18 C 0.70478(17) 0.78817(16) 0.8747(2) 0.0489(10) Uani 1 1 d . . . . .
H18A H 0.689743 0.820746 0.891915 0.073 Uiso 1 1 calc GR . . . .
H18B H 0.725248 0.800394 0.843878 0.073 Uiso 1 1 calc GR . . . .
H18C H 0.731978 0.767750 0.911632 0.073 Uiso 1 1 calc GR . . . .
C54 C 0.8927(2) 0.66602(17) 0.8903(2) 0.0612(12) Uani 1 1 d . . . . .
H54A H 0.930524 0.664023 0.925354 0.092 Uiso 1 1 calc GR . . . .
H54B H 0.879235 0.704776 0.884440 0.092 Uiso 1 1 calc GR . . . .
H54C H 0.896802 0.652112 0.848574 0.092 Uiso 1 1 calc GR . . . .
O10 O 0.55739(15) 0.55805(14) 0.63610(17) 0.0258(7) Uani 0.75 1 d . . . B 2
O20 O 0.97600(15) 0.47528(16) 0.63980(18) 0.0317(9) Uani 0.75 1 d . . . A 2
O10A O 0.37754(16) 0.56254(19) 0.6372(2) 0.0296(9) Uani 0.75 1 d . . . B 1
O20A O 1.03205(14) 0.65356(14) 0.86765(16) 0.0291(7) Uani 0.75 1 d . . . A 1
C10A C 0.4219(5) 0.5614(6) 0.6783(5) 0.030(2) Uani 0.75 1 d . . . B 1
C20A C 1.0200(3) 0.6209(3) 0.8210(3) 0.0238(13) Uani 0.75 1 d . . . A 1
C20 C 0.9811(5) 0.5026(5) 0.6717(5) 0.0238(13) Uani 0.75 1 d . . . A 2
C10 C 0.5384(6) 0.5588(6) 0.6763(4) 0.020(2) Uani 0.75 1 d . . . B 2

loop_
_atom_site_aniso_label
_atom_site_aniso_U_11
_atom_site_aniso_U_22
_atom_site_aniso_U_33
_atom_site_aniso_U_23
_atom_site_aniso_U_13
_atom_site_aniso_U_12
Re2 0.01036(7) 0.02751(8) 0.02196(8) 0.000 0.00527(6) 0.000
Re1 0.02894(8) 0.00954(7) 0.02074(8) 0.000 0.00340(6) 0.000
Br2A 0.0249(6) 0.0181(7) 0.0250(10) 0.0005(6) 0.0092(7) 0.0015(5)
Br1A 0.0160(7) 0.0218(9) 0.0148(15) 0.0027(12) 0.0073(11) 0.0019(7)
Br1 0.0180(15) 0.0212(7) 0.0261(16) 0.0015(13) 0.0082(11) 0.0037(14)
Br2 0.0249(6) 0.0181(7) 0.0250(10) 0.0005(6) 0.0092(7) 0.0015(5)
N2 0.0157(14) 0.0143(16) 0.0154(15) 0.000 0.0035(12) 0.000
N3 0.0144(10) 0.0169(10) 0.0156(10) -0.0021(9) 0.0042(8) -0.0010(9)
N1 0.0229(16) 0.0124(16) 0.0186(15) 0.000 0.0090(13) 0.000
C3 0.0178(12) 0.0173(12) 0.0117(11) -0.0001(10) 0.0032(9) 0.0004(10)
C1 0.0207(19) 0.0154(18) 0.0153(18) 0.000 0.0040(15) 0.000
C24 0.0136(17) 0.0116(16) 0.0166(18) 0.000 0.0022(14) 0.000
C28 0.0203(13) 0.0113(11) 0.0145(12) -0.0036(9) 0.0036(10) 0.0006(10)
C58 0.0116(12) 0.0215(13) 0.0166(12) -0.0005(10) 0.0037(10) 0.0016(10)
C2 0.0188(18) 0.0174(18) 0.0124(17) 0.000 0.0049(14) 0.000
C11 0.0232(13) 0.0113(11) 0.0211(13) -0.0009(10) 0.0076(11) -0.0004(10)
C25 0.0119(12) 0.0163(12) 0.0164(13) -0.0004(10) 0.0007(10) -0.0006(10)
C45 0.0134(12) 0.0151(12) 0.0182(13) -0.0030(10) 0.0040(10) -0.0016(9)
C26 0.0216(13) 0.0134(12) 0.0218(14) -0.0033(10) 0.0036(11) -0.0016(10)
C46 0.0146(12) 0.0240(13) 0.0165(13) 0.0016(10) 0.0074(10) 0.0008(10)
C40 0.0111(11) 0.0146(12) 0.0201(12) -0.0031(10) 0.0052(9) -0.0006(9)
C12 0.0231(14) 0.0175(13) 0.0256(14) -0.0009(11) 0.0090(11) -0.0004(11)
C59 0.0143(12) 0.0225(13) 0.0229(14) 0.0000(11) 0.0057(10) -0.0008(10)
C44 0.0137(12) 0.0200(13) 0.0194(13) -0.0025(10) 0.0031(10) -0.0005(10)
C6 0.0259(14) 0.0159(12) 0.0231(14) -0.0037(10) 0.0121(12) -0.0031(11)
C32 0.0253(14) 0.0167(12) 0.0237(14) -0.0016(10) 0.0098(11) -0.0033(10)
C4 0.0212(19) 0.0077(16) 0.023(2) 0.000 0.0109(16) 0.000
C51 0.0138(12) 0.0246(13) 0.0188(13) 0.0018(11) 0.0075(10) 0.0002(10)
C30 0.0269(15) 0.0221(14) 0.0174(13) 0.0018(11) 0.0016(11) 0.0030(11)
C63 0.0211(13) 0.0228(13) 0.0218(13) -0.0026(11) 0.0071(11) -0.0010(11)
C47 0.0193(13) 0.0280(15) 0.0199(13) -0.0026(11) 0.0059(10) 0.0000(11)
C50 0.0189(13) 0.0312(15) 0.0243(14) 0.0047(12) 0.0084(11) 0.0055(11)
C42 0.0172(12) 0.0220(13) 0.0201(13) -0.0011(11) 0.0089(10) -0.0014(11)
C33 0.0201(13) 0.0146(12) 0.0188(13) -0.0029(10) 0.0054(10) -0.0006(10)
C27 0.027(2) 0.0091(16) 0.024(2) 0.000 0.0049(17) 0.000
C41 0.0162(12) 0.0142(12) 0.0163(12) -0.0016(9) 0.0053(10) -0.0005(9)
C16 0.0285(15) 0.0210(14) 0.0260(15) 0.0006(11) 0.0133(12) 0.0001(11)
C43 0.0120(11) 0.0217(13) 0.0253(14) -0.0043(11) 0.0068(10) -0.0018(10)
C48 0.0250(15) 0.0374(17) 0.0198(14) -0.0058(12) 0.0030(12) -0.0003(12)
C34 0.0188(14) 0.0322(16) 0.0222(14) 0.0048(12) 0.0018(11) 0.0010(12)
C31 0.0356(16) 0.0201(13) 0.0183(13) 0.0012(11) 0.0102(12) -0.0008(12)
C29 0.0194(13) 0.0173(12) 0.0207(13) -0.0013(10) 0.0038(11) 0.0011(10)
C7 0.031(2) 0.0141(18) 0.027(2) 0.000 0.0141(18) 0.000
C5 0.0199(13) 0.0118(12) 0.0246(14) -0.0004(10) 0.0112(11) -0.0004(10)
C60 0.0245(15) 0.0276(15) 0.0270(15) 0.0045(12) 0.0096(12) -0.0040(12)
C62 0.0330(16) 0.0340(17) 0.0227(14) -0.0062(12) 0.0134(12) 0.0000(13)
C35 0.0260(16) 0.051(2) 0.0376(19) -0.0171(16) 0.0086(14) -0.0080(15)
C64 0.0302(16) 0.0192(14) 0.0344(17) -0.0036(12) 0.0143(13) -0.0045(12)
C49 0.0205(14) 0.0430(18) 0.0185(14) 0.0059(13) 0.0027(11) 0.0043(13)
C55 0.0215(13) 0.0206(13) 0.0227(13) 0.0021(11) 0.0061(11) 0.0010(11)
C13 0.0263(15) 0.0235(15) 0.0318(16) 0.0029(12) 0.0047(13) 0.0046(12)
C14 0.0420(18) 0.0287(15) 0.0282(16) 0.0081(13) 0.0083(14) 0.0045(15)
C17 0.0243(15) 0.0250(14) 0.0342(16) 0.0031(12) 0.0146(13) 0.0032(12)
C15 0.0399(18) 0.0275(15) 0.0314(17) 0.0074(13) 0.0194(14) 0.0031(13)
C61 0.0316(16) 0.0396(17) 0.0232(15) 0.0017(13) 0.0136(13) -0.0032(14)
C67 0.0424(18) 0.0219(14) 0.0280(16) -0.0065(12) 0.0171(14) -0.0040(13)
C52 0.0317(16) 0.0289(15) 0.0246(15) -0.0076(12) 0.0018(13) 0.0007(13)
C37 0.0176(13) 0.0202(13) 0.0203(13) -0.0009(10) 0.0048(11) -0.0014(10)
C21 0.0318(16) 0.0319(16) 0.0386(18) 0.0105(14) 0.0225(14) 0.0066(13)
C36 0.0257(17) 0.068(3) 0.0375(19) -0.0199(18) 0.0078(15) -0.0012(17)
C39 0.0217(14) 0.0259(14) 0.0314(15) -0.0048(13) 0.0031(12) -0.0037(12)
C38 0.0285(16) 0.0320(16) 0.0272(16) -0.0048(13) 0.0047(13) 0.0079(13)
C23 0.0303(17) 0.057(2) 0.0368(19) -0.0064(16) 0.0168(15) -0.0025(16)
C57 0.0348(17) 0.0285(16) 0.0415(19) -0.0108(14) 0.0184(15) -0.0028(13)
C66 0.0358(18) 0.0315(17) 0.043(2) -0.0137(15) 0.0054(15) -0.0069(14)
C56 0.0284(16) 0.0310(16) 0.0321(17) 0.0064(13) 0.0029(13) -0.0071(13)
C22 0.042(2) 0.044(2) 0.067(3) -0.0173(19) 0.027(2) 0.0018(17)
C19 0.043(2) 0.0356(19) 0.048(2) -0.0048(15) 0.0259(17) 0.0047(15)
C69 0.061(3) 0.0261(18) 0.095(4) 0.001(2) 0.031(3) 0.0047(18)
C53 0.096(4) 0.042(2) 0.052(2) -0.0052(19) 0.040(2) 0.021(2)
C68 0.058(3) 0.054(3) 0.085(3) 0.014(2) -0.009(2) -0.032(2)
C65 0.0377(19) 0.0334(18) 0.055(2) -0.0080(16) 0.0127(17) 0.0085(15)
C18 0.050(2) 0.042(2) 0.067(3) -0.0097(19) 0.036(2) -0.0192(18)
C54 0.087(3) 0.035(2) 0.074(3) -0.001(2) 0.042(3) -0.002(2)
O10 0.0278(19) 0.0264(16) 0.0206(18) 0.0008(13) 0.0040(14) 0.0022(15)
O20 0.0191(15) 0.042(2) 0.030(2) 0.0260(16) 0.0024(15) 0.0059(17)
O10A 0.022(2) 0.0350(17) 0.029(2) -0.0003(16) 0.0042(17) 0.006(2)
O20A 0.0395(18) 0.0183(16) 0.0281(17) -0.0172(14) 0.0087(14) -0.0059(14)
C10A 0.036(6) 0.019(2) 0.041(6) 0.002(5) 0.019(4) 0.001(4)
C20A 0.020(2) 0.026(3) 0.031(3) 0.012(2) 0.016(2) 0.0096(17)
C20 0.020(2) 0.026(3) 0.031(3) 0.012(2) 0.016(2) 0.0096(17)
C10 0.021(3) 0.011(2) 0.020(5) 0.009(4) -0.003(4) 0.0001(18)

loop_
_atom_type_symbol
_atom_type_description
_atom_type_scat_dispersion_real
_atom_type_scat_dispersion_imag
_atom_type_scat_source
C C 0.0033 0.0016 'International Tables Vol C Tables 4.2.6.8 and 6.1.1.4'
H H 0.0000 0.0000 'International Tables Vol C Tables 4.2.6.8 and 6.1.1.4'
Br Br -0.2901 2.4595 'International Tables Vol C Tables 4.2.6.8 and 6.1.1.4'
N N 0.0061 0.0033 'International Tables Vol C Tables 4.2.6.8 and 6.1.1.4'
O O 0.0106 0.0060 'International Tables Vol C Tables 4.2.6.8 and 6.1.1.4'
Re Re -1.0185 7.2310 'International Tables Vol C Tables 4.2.6.8 and 6.1.1.4'

loop_
_geom_angle_atom_site_label_1
_geom_angle_atom_site_label_2
_geom_angle_atom_site_label_3
_geom_angle
_geom_angle_site_symmetry_1
_geom_angle_site_symmetry_3
_geom_angle_publ_flag
Br2A Re2 Br2A 96.44(18) 2_756 . ?
Br2A Re2 Br2 176.62(8) 2_756 2_756 ?
Br2A Re2 Br2 80.36(11) . 2_756 ?
C3 Re2 Br2A 90.85(12) 2_756 . ?
C3 Re2 Br2A 89.70(12) 2_756 2_756 ?
C3 Re2 Br2A 89.70(12) . . ?
C3 Re2 Br2A 90.85(12) . 2_756 ?
C3 Re2 Br2 90.21(8) . 2_756 ?
C3 Re2 Br2 89.27(8) 2_756 2_756 ?
C3 Re2 Br2 90.22(8) 2_756 . ?
C3 Re2 Br2 89.27(8) . . ?
C3 Re2 C3 179.18(15) 2_756 . ?
C3 Re2 C20 89.9(3) 2_756 . ?
C3 Re2 C20 90.6(3) 2_756 2_756 ?
C3 Re2 C20 89.9(3) . 2_756 ?
C3 Re2 C20 90.6(3) . . ?
C20A Re2 Br2A 85.23(14) . 2_756 ?
C20A Re2 Br2A 178.0(2) 2_756 2_756 ?
C20A Re2 Br2A 85.23(14) 2_756 . ?
C20A Re2 Br2A 178.0(2) . . ?
C20A Re2 Br2 97.95(15) . 2_756 ?
C20A Re2 Br2 5.31(18) 2_756 2_756 ?
C20A Re2 C3 91.33(18) 2_756 2_756 ?
C20A Re2 C3 91.33(18) . . ?
C20A Re2 C3 88.11(18) . 2_756 ?
C20A Re2 C3 88.10(18) 2_756 . ?
C20A Re2 C20A 93.1(3) 2_756 . ?
C20A Re2 C20 178.0(3) 2_756 2_756 ?
C20A Re2 C20 86.8(4) . 2_756 ?
C20 Re2 Br2 175.3(3) . . ?
C20 Re2 Br2 81.9(3) 2_756 . ?
C20 Re2 C20 93.4(7) 2_756 . ?
Br1A Re1 Br1A 179.7(2) . 2_656 ?
Br1A Re1 Br1 98.24(11) . 2_656 ?
Br1A Re1 Br1 81.77(11) 2_656 2_656 ?
C1 Re1 Br1A 89.85(10) . 2_656 ?
C1 Re1 Br1A 89.85(10) . . ?
C1 Re1 Br1 90.43(9) . . ?
C1 Re1 Br1 90.43(9) . 2_656 ?
C2 Re1 Br1A 90.15(10) . 2_656 ?
C2 Re1 Br1A 90.15(10) . . ?
C2 Re1 Br1 89.57(9) . 2_656 ?
C2 Re1 Br1 89.57(9) . . ?
C2 Re1 C1 180.0 . . ?
C2 Re1 C10 88.1(4) . 2_656 ?
C2 Re1 C10 88.1(4) . . ?
C10A Re1 Br1A 95.8(4) . 2_656 ?
C10A Re1 Br1A 84.2(4) 2_656 2_656 ?
C10A Re1 Br1A 95.8(4) 2_656 . ?
C10A Re1 Br1A 84.2(4) . . ?
C10A Re1 Br1 2.5(4) 2_656 2_656 ?
C10A Re1 Br1 177.5(4) . 2_656 ?
C10A Re1 C1 90.1(4) 2_656 . ?
C10A Re1 C1 90.1(4) . . ?
C10A Re1 C2 89.9(4) 2_656 . ?
C10A Re1 C2 89.9(4) . . ?
C10A Re1 C10A 179.7(9) 2_656 . ?
C10A Re1 C10 92.1(5) . 2_656 ?
C10A Re1 C10 87.9(5) 2_656 2_656 ?
C10 Re1 Br1 85.4(4) . . ?
C10 Re1 Br1 94.5(4) 2_656 . ?
C10 Re1 C1 91.9(4) . . ?
C10 Re1 C1 91.9(4) 2_656 . ?
C10 Re1 C10 176.3(8) 2_656 . ?
C2 N2 C24 180.0 . . ?
C3 N3 C40 178.1(3) . . ?
C1 N1 C4 180.0 . . ?
N3 C3 Re2 179.5(2) . . ?
N1 C1 Re1 180.0 . . ?
C25 C24 N2 118.32(16) . . ?
C25 C24 N2 118.33(16) 2_656 . ?
C25 C24 C25 123.3(3) 2_656 . ?
C33 C28 C25 119.1(2) . . ?
C33 C28 C29 121.3(2) . . ?
C29 C28 C25 119.6(2) . . ?
C59 C58 C45 119.7(2) . . ?
C59 C58 C63 121.0(2) . . ?
C63 C58 C45 119.3(2) . . ?
N2 C2 Re1 180.0 . . ?
C12 C11 C16 121.1(3) . . ?
C12 C11 C5 119.7(2) . . ?
C16 C11 C5 119.1(2) . . ?
C24 C25 C28 121.3(2) . . ?
C26 C25 C24 117.6(3) . . ?
C26 C25 C28 121.2(2) . . ?
C40 C45 C58 120.8(2) . . ?
C44 C45 C58 122.2(2) . . ?
C44 C45 C40 117.0(2) . . ?
C25 C26 H26 119.7 . . ?
C25 C26 C27 120.5(3) . . ?
C27 C26 H26 119.7 . . ?
C51 C46 C47 121.4(2) . . ?
C51 C46 C41 119.2(2) . . ?
C47 C46 C41 119.4(2) . . ?
N3 C40 C45 118.1(2) . . ?
C41 C40 N3 118.4(2) . . ?
C41 C40 C45 123.5(2) . . ?
C11 C12 C17 122.1(2) . . ?
C13 C12 C11 118.5(3) . . ?
C13 C12 C17 119.5(3) . . ?
C58 C59 C64 121.9(2) . . ?
C60 C59 C58 118.3(3) . . ?
C60 C59 C64 119.8(3) . . ?
C45 C44 H44 119.7 . . ?
C43 C44 C45 120.6(2) . . ?
C43 C44 H44 119.7 . . ?
C7 C6 H6 119.6 . . ?
C5 C6 H6 119.6 . . ?
C5 C6 C7 120.9(3) . . ?
C33 C32 H32 119.7 . . ?
C31 C32 H32 119.7 . . ?
C31 C32 C33 120.6(3) . . ?
C5 C4 N1 118.30(16) . . ?
C5 C4 N1 118.30(16) 2_656 . ?
C5 C4 C5 123.4(3) . 2_656 ?
C46 C51 C55 122.6(2) . . ?
C50 C51 C46 118.2(3) . . ?
C50 C51 C55 119.3(2) . . ?
C31 C30 H30 119.4 . . ?
C31 C30 C29 121.2(3) . . ?
C29 C30 H30 119.4 . . ?
C58 C63 C67 121.8(2) . . ?
C62 C63 C58 118.2(3) . . ?
C62 C63 C67 120.0(3) . . ?
C46 C47 C52 121.4(2) . . ?
C48 C47 C46 117.8(3) . . ?
C48 C47 C52 120.7(3) . . ?
C51 C50 H50 119.5 . . ?
C49 C50 C51 120.9(3) . . ?
C49 C50 H50 119.5 . . ?
C41 C42 H42 119.6 . . ?
C43 C42 H42 119.6 . . ?
C43 C42 C41 120.8(2) . . ?
C28 C33 C37 122.3(2) . . ?
C32 C33 C28 118.6(2) . . ?
C32 C33 C37 119.2(2) . . ?
C26 C27 C26 120.4(3) 2_656 . ?
C26 C27 H27 119.8 . . ?
C26 C27 H27 119.8 2_656 . ?
C40 C41 C46 122.0(2) . . ?
C40 C41 C42 117.1(2) . . ?
C42 C41 C46 120.9(2) . . ?
C11 C16 C21 121.5(3) . . ?
C15 C16 C11 118.1(3) . . ?
C15 C16 C21 120.4(3) . . ?
C44 C43 H43 119.5 . . ?
C42 C43 C44 121.0(2) . . ?
C42 C43 H43 119.5 . . ?
C47 C48 H48 119.4 . . ?
C49 C48 C47 121.3(3) . . ?
C49 C48 H48 119.4 . . ?
C29 C34 H34 107.3 . . ?
C29 C34 C36 111.0(3) . . ?
C35 C34 H34 107.3 . . ?
C35 C34 C29 114.0(2) . . ?
C35 C34 C36 109.7(3) . . ?
C36 C34 H34 107.3 . . ?
C32 C31 C30 120.4(3) . . ?
C32 C31 H31 119.8 . . ?
C30 C31 H31 119.8 . . ?
C28 C29 C34 121.0(2) . . ?
C30 C29 C28 117.9(3) . . ?
C30 C29 C34 121.1(2) . . ?
C6 C7 C6 120.6(4) . 2_656 ?
C6 C7 H7 119.7 . . ?
C6 C7 H7 119.7 2_656 . ?
C6 C5 C11 122.1(2) . . ?
C6 C5 C4 117.1(3) . . ?
C4 C5 C11 120.8(2) . . ?
C59 C60 H60 119.5 . . ?
C61 C60 C59 121.0(3) . . ?
C61 C60 H60 119.5 . . ?
C63 C62 H62 119.4 . . ?
C61 C62 C63 121.2(3) . . ?
C61 C62 H62 119.4 . . ?
C34 C35 H35A 109.5 . . ?
C34 C35 H35B 109.5 . . ?
C34 C35 H35C 109.5 . . ?
H35A C35 H35B 109.5 . . ?
H35A C35 H35C 109.5 . . ?
H35B C35 H35C 109.5 . . ?
C59 C64 H64 107.9 . . ?
C59 C64 C66 110.8(2) . . ?
C59 C64 C65 111.6(3) . . ?
C66 C64 H64 107.9 . . ?
C65 C64 H64 107.9 . . ?
C65 C64 C66 110.5(3) . . ?
C50 C49 C48 120.4(3) . . ?
C50 C49 H49 119.8 . . ?
C48 C49 H49 119.8 . . ?
C51 C55 H55 108.1 . . ?
C51 C55 C57 111.4(2) . . ?
C51 C55 C56 111.9(2) . . ?
C57 C55 H55 108.1 . . ?
C57 C55 C56 109.3(3) . . ?
C56 C55 H55 108.1 . . ?
C12 C13 H13 119.6 . . ?
C14 C13 C12 120.7(3) . . ?
C14 C13 H13 119.6 . . ?
C13 C14 H14 119.8 . . ?
C15 C14 C13 120.4(3) . . ?
C15 C14 H14 119.8 . . ?
C12 C17 H17 107.6 . . ?
C12 C17 C19 112.1(3) . . ?
C12 C17 C18 110.7(3) . . ?
C19 C17 H17 107.6 . . ?
C19 C17 C18 111.2(3) . . ?
C18 C17 H17 107.6 . . ?
C16 C15 H15 119.4 . . ?
C14 C15 C16 121.2(3) . . ?
C14 C15 H15 119.4 . . ?
C60 C61 H61 119.8 . . ?
C62 C61 C60 120.3(3) . . ?
C62 C61 H61 119.8 . . ?
C63 C67 H67 107.3 . . ?
C69 C67 C63 111.6(3) . . ?
C69 C67 H67 107.3 . . ?
C69 C67 C68 110.3(3) . . ?
C68 C67 C63 112.7(3) . . ?
C68 C67 H67 107.3 . . ?
C47 C52 H52 107.1 . . ?
C47 C52 C54 110.9(3) . . ?
C53 C52 C47 113.9(3) . . ?
C53 C52 H52 107.1 . . ?
C53 C52 C54 110.3(3) . . ?
C54 C52 H52 107.1 . . ?
C33 C37 H37 107.6 . . ?
C33 C37 C39 112.0(2) . . ?
C33 C37 C38 111.1(2) . . ?
C39 C37 H37 107.6 . . ?
C38 C37 H37 107.6 . . ?
C38 C37 C39 110.7(2) . . ?
C16 C21 H21 107.5 . . ?
C16 C21 C23 110.8(3) . . ?
C16 C21 C22 112.6(3) . . ?
C23 C21 H21 107.5 . . ?
C23 C21 C22 110.6(3) . . ?
C22 C21 H21 107.5 . . ?
C34 C36 H36A 109.5 . . ?
C34 C36 H36B 109.5 . . ?
C34 C36 H36C 109.5 . . ?
H36A C36 H36B 109.5 . . ?
H36A C36 H36C 109.5 . . ?
H36B C36 H36C 109.5 . . ?
C37 C39 H39A 109.5 . . ?
C37 C39 H39B 109.5 . . ?
C37 C39 H39C 109.5 . . ?
H39A C39 H39B 109.5 . . ?
H39A C39 H39C 109.5 . . ?
H39B C39 H39C 109.5 . . ?
C37 C38 H38A 109.5 . . ?
C37 C38 H38B 109.5 . . ?
C37 C38 H38C 109.5 . . ?
H38A C38 H38B 109.5 . . ?
H38A C38 H38C 109.5 . . ?
H38B C38 H38C 109.5 . . ?
C21 C23 H23A 109.5 . . ?
C21 C23 H23B 109.5 . . ?
C21 C23 H23C 109.5 . . ?
H23A C23 H23B 109.5 . . ?
H23A C23 H23C 109.5 . . ?
H23B C23 H23C 109.5 . . ?
C55 C57 H57A 109.5 . . ?
C55 C57 H57B 109.5 . . ?
C55 C57 H57C 109.5 . . ?
H57A C57 H57B 109.5 . . ?
H57A C57 H57C 109.5 . . ?
H57B C57 H57C 109.5 . . ?
C64 C66 H66A 109.5 . . ?
C64 C66 H66B 109.5 . . ?
C64 C66 H66C 109.5 . . ?
H66A C66 H66B 109.5 . . ?
H66A C66 H66C 109.5 . . ?
H66B C66 H66C 109.5 . . ?
C55 C56 H56A 109.5 . . ?
C55 C56 H56B 109.5 . . ?
C55 C56 H56C 109.5 . . ?
H56A C56 H56B 109.5 . . ?
H56A C56 H56C 109.5 . . ?
H56B C56 H56C 109.5 . . ?
C21 C22 H22A 109.5 . . ?
C21 C22 H22B 109.5 . . ?
C21 C22 H22C 109.5 . . ?
H22A C22 H22B 109.5 . . ?
H22A C22 H22C 109.5 . . ?
H22B C22 H22C 109.5 . . ?
C17 C19 H19A 109.5 . . ?
C17 C19 H19B 109.5 . . ?
C17 C19 H19C 109.5 . . ?
H19A C19 H19B 109.5 . . ?
H19A C19 H19C 109.5 . . ?
H19B C19 H19C 109.5 . . ?
C67 C69 H69A 109.5 . . ?
C67 C69 H69B 109.5 . . ?
C67 C69 H69C 109.5 . . ?
H69A C69 H69B 109.5 . . ?
H69A C69 H69C 109.5 . . ?
H69B C69 H69C 109.5 . . ?
C52 C53 H53A 109.5 . . ?
C52 C53 H53B 109.5 . . ?
C52 C53 H53C 109.5 . . ?
H53A C53 H53B 109.5 . . ?
H53A C53 H53C 109.5 . . ?
H53B C53 H53C 109.5 . . ?
C67 C68 H68A 109.5 . . ?
C67 C68 H68B 109.5 . . ?
C67 C68 H68C 109.5 . . ?
H68A C68 H68B 109.5 . . ?
H68A C68 H68C 109.5 . . ?
H68B C68 H68C 109.5 . . ?
C64 C65 H65A 109.5 . . ?
C64 C65 H65B 109.5 . . ?
C64 C65 H65C 109.5 . . ?
H65A C65 H65B 109.5 . . ?
H65A C65 H65C 109.5 . . ?
H65B C65 H65C 109.5 . . ?
C17 C18 H18A 109.5 . . ?
C17 C18 H18B 109.5 . . ?
C17 C18 H18C 109.5 . . ?
H18A C18 H18B 109.5 . . ?
H18A C18 H18C 109.5 . . ?
H18B C18 H18C 109.5 . . ?
C52 C54 H54A 109.5 . . ?
C52 C54 H54B 109.5 . . ?
C52 C54 H54C 109.5 . . ?
H54A C54 H54B 109.5 . . ?
H54A C54 H54C 109.5 . . ?
H54B C54 H54C 109.5 . . ?
O10A C10A Re1 178.4(14) . . ?
O20A C20A Re2 176.2(5) . . ?
O20 C20 Re2 175.5(12) . . ?
O10 C10 Re1 178.0(11) . . ?

loop_
_geom_bond_atom_site_label_1
_geom_bond_atom_site_label_2
_geom_bond_distance
_geom_bond_site_symmetry_2
_geom_bond_publ_flag
Re2 Br2A 2.454(3) 2_756 ?
Re2 Br2A 2.454(3) . ?
Re2 Br2 2.507(2) 2_756 ?
Re2 Br2 2.506(2) . ?
Re2 C3 2.044(2) . ?
Re2 C3 2.044(2) 2_756 ?
Re2 C20A 1.970(6) 2_756 ?
Re2 C20A 1.970(6) . ?
Re2 C20 2.169(10) 2_756 ?
Re2 C20 2.169(10) . ?
Re1 Br1A 2.443(3) . ?
Re1 Br1A 2.443(3) 2_656 ?
Re1 Br1 2.495(2) 2_656 ?
Re1 Br1 2.495(2) . ?
Re1 C1 2.061(4) . ?
Re1 C2 2.050(4) . ?
Re1 C10A 2.012(8) . ?
Re1 C10A 2.012(8) 2_656 ?
Re1 C10 2.054(10) . ?
Re1 C10 2.054(10) 2_656 ?
N2 C24 1.405(4) . ?
N2 C2 1.157(5) . ?
N3 C3 1.159(3) . ?
N3 C40 1.402(3) . ?
N1 C1 1.147(5) . ?
N1 C4 1.409(4) . ?
C24 C25 1.397(3) . ?
C24 C25 1.397(3) 2_656 ?
C28 C25 1.497(4) . ?
C28 C33 1.402(4) . ?
C28 C29 1.416(4) . ?
C58 C45 1.493(4) . ?
C58 C59 1.409(4) . ?
C58 C63 1.414(4) . ?
C11 C12 1.404(4) . ?
C11 C16 1.415(4) . ?
C11 C5 1.496(4) . ?
C25 C26 1.392(3) . ?
C45 C40 1.411(3) . ?
C45 C44 1.393(3) . ?
C26 H26 0.9500 . ?
C26 C27 1.396(3) . ?
C46 C51 1.408(4) . ?
C46 C47 1.412(4) . ?
C46 C41 1.499(3) . ?
C40 C41 1.394(3) . ?
C12 C13 1.396(4) . ?
C12 C17 1.519(4) . ?
C59 C60 1.396(4) . ?
C59 C64 1.518(4) . ?
C44 H44 0.9500 . ?
C44 C43 1.392(4) . ?
C6 H6 0.9500 . ?
C6 C7 1.393(3) . ?
C6 C5 1.392(3) . ?
C32 H32 0.9500 . ?
C32 C33 1.401(4) . ?
C32 C31 1.384(4) . ?
C4 C5 1.406(3) 2_656 ?
C4 C5 1.406(3) . ?
C51 C50 1.402(4) . ?
C51 C55 1.525(4) . ?
C30 H30 0.9500 . ?
C30 C31 1.386(4) . ?
C30 C29 1.397(4) . ?
C63 C62 1.395(4) . ?
C63 C67 1.525(4) . ?
C47 C48 1.399(4) . ?
C47 C52 1.524(4) . ?
C50 H50 0.9500 . ?
C50 C49 1.379(4) . ?
C42 H42 0.9500 . ?
C42 C41 1.399(3) . ?
C42 C43 1.381(4) . ?
C33 C37 1.524(4) . ?
C27 H27 0.9500 . ?
C16 C15 1.390(4) . ?
C16 C21 1.524(4) . ?
C43 H43 0.9500 . ?
C48 H48 0.9500 . ?
C48 C49 1.381(4) . ?
C34 H34 1.0000 . ?
C34 C29 1.526(4) . ?
C34 C35 1.521(4) . ?
C34 C36 1.528(4) . ?
C31 H31 0.9500 . ?
C7 H7 0.9500 . ?
C60 H60 0.9500 . ?
C60 C61 1.383(4) . ?
C62 H62 0.9500 . ?
C62 C61 1.379(4) . ?
C35 H35A 0.9800 . ?
C35 H35B 0.9800 . ?
C35 H35C 0.9800 . ?
C64 H64 1.0000 . ?
C64 C66 1.534(4) . ?
C64 C65 1.531(4) . ?
C49 H49 0.9500 . ?
C55 H55 1.0000 . ?
C55 C57 1.526(4) . ?
C55 C56 1.533(4) . ?
C13 H13 0.9500 . ?
C13 C14 1.384(4) . ?
C14 H14 0.9500 . ?
C14 C15 1.382(4) . ?
C17 H17 1.0000 . ?
C17 C19 1.525(4) . ?
C17 C18 1.530(5) . ?
C15 H15 0.9500 . ?
C61 H61 0.9500 . ?
C67 H67 1.0000 . ?
C67 C69 1.509(5) . ?
C67 C68 1.522(5) . ?
C52 H52 1.0000 . ?
C52 C53 1.519(5) . ?
C52 C54 1.531(5) . ?
C37 H37 1.0000 . ?
C37 C39 1.530(4) . ?
C37 C38 1.530(4) . ?
C21 H21 1.0000 . ?
C21 C23 1.531(5) . ?
C21 C22 1.533(5) . ?
C36 H36A 0.9800 . ?
C36 H36B 0.9800 . ?
C36 H36C 0.9800 . ?
C39 H39A 0.9800 . ?
C39 H39B 0.9800 . ?
C39 H39C 0.9800 . ?
C38 H38A 0.9800 . ?
C38 H38B 0.9800 . ?
C38 H38C 0.9800 . ?
C23 H23A 0.9800 . ?
C23 H23B 0.9800 . ?
C23 H23C 0.9800 . ?
C57 H57A 0.9800 . ?
C57 H57B 0.9800 . ?
C57 H57C 0.9800 . ?
C66 H66A 0.9800 . ?
C66 H66B 0.9800 . ?
C66 H66C 0.9800 . ?
C56 H56A 0.9800 . ?
C56 H56B 0.9800 . ?
C56 H56C 0.9800 . ?
C22 H22A 0.9800 . ?
C22 H22B 0.9800 . ?
C22 H22C 0.9800 . ?
C19 H19A 0.9800 . ?
C19 H19B 0.9800 . ?
C19 H19C 0.9800 . ?
C69 H69A 0.9800 . ?
C69 H69B 0.9800 . ?
C69 H69C 0.9800 . ?
C53 H53A 0.9800 . ?
C53 H53B 0.9800 . ?
C53 H53C 0.9800 . ?
C68 H68A 0.9800 . ?
C68 H68B 0.9800 . ?
C68 H68C 0.9800 . ?
C65 H65A 0.9800 . ?
C65 H65B 0.9800 . ?
C65 H65C 0.9800 . ?
C18 H18A 0.9800 . ?
C18 H18B 0.9800 . ?
C18 H18C 0.9800 . ?
C54 H54A 0.9800 . ?
C54 H54B 0.9800 . ?
C54 H54C 0.9800 . ?
O10 C10 1.089(10) . ?
O20 C20 0.922(11) . ?
O10A C10A 1.147(8) . ?
O20A C20A 1.223(6) . ?
